data_2221405
loop_
_publ_author_name
'Liu, Si-Quan'
'Bi, Cai-Feng'
'Chen, Liang-Yu'
'Fan, Yu-Hua'

_publ_section_title
;
 2-[(1,3-Benzothiazol-2-yl)iminomethyl]phenol
;
_journal_coeditor_code IS2387
_journal_issue 4
_journal_name_full 'Acta Crystallographica Section E'
_journal_page_first o738
_journal_paper_doi 10.1107/S1600536809007934
_journal_volume 65
_journal_year 2009
_chemical_formula_iupac 'C14 H10 N2 O S'
_chemical_formula_moiety 'C14 H10 N2 O S'
_chemical_formula_sum 'C14 H10 N2 O S'
_chemical_formula_weight 254.30
_chemical_melting_point 417
_chemical_name_systematic
;
2-[(1,3-Benzothiazol-2-yl)iminomethyl]phenol
;
_space_group_IT_number 61
_symmetry_cell_setting orthorhombic
_symmetry_space_group_name_Hall '-P 2ac 2ab'
_symmetry_space_group_name_H-M 'P b c a'
_atom_sites_solution_hydrogens geom
_atom_sites_solution_primary direct
_atom_sites_solution_secondary difmap
_audit_creation_method SHELXL-97
_cell_angle_alpha 90.00
_cell_angle_beta 90.00
_cell_angle_gamma 90.00
_cell_formula_units_Z 8
_cell_length_a 12.150(2)
_cell_length_b 8.9578(15)
_cell_length_c 22.026(4)
_cell_measurement_reflns_used 3147
_cell_measurement_temperature 298(2)
_cell_measurement_theta_max 27.048
_cell_measurement_theta_min 2.496
_cell_volume 2397.2(7)
_computing_cell_refinement 'SAINT (Bruker, 2000)'
_computing_data_collection 'SMART (Bruker, 2000)'
_computing_data_reduction 'SAINT (Bruker, 2000)'
_computing_molecular_graphics 'SHELXTL (Sheldrick, 2008)'
_computing_publication_material 'SHELXTL (Sheldrick, 2008)'
_computing_structure_refinement 'SHELXL97 (Sheldrick, 2008)'
_computing_structure_solution 'SHELXS97 (Sheldrick, 2008)'
_diffrn_ambient_temperature 298(2)
_diffrn_measured_fraction_theta_full 1.000
_diffrn_measured_fraction_theta_max 1.000
_diffrn_measurement_device_type 'Bruker SMART APEX'
_diffrn_measurement_method '\f and \w'
_diffrn_radiation_monochromator graphite
_diffrn_radiation_source 'fine-focus sealed tube'
_diffrn_radiation_type MoK\a
_diffrn_radiation_wavelength 0.71073
_diffrn_reflns_av_R_equivalents 0.0359
_diffrn_reflns_av_sigmaI/netI 0.0265
_diffrn_reflns_limit_h_max 14
_diffrn_reflns_limit_h_min -14
_diffrn_reflns_limit_k_max 10
_diffrn_reflns_limit_k_min -11
_diffrn_reflns_limit_l_max 18
_diffrn_reflns_limit_l_min -27
_diffrn_reflns_number 12166
_diffrn_reflns_theta_full 26.02
_diffrn_reflns_theta_max 26.02
_diffrn_reflns_theta_min 1.85
_exptl_absorpt_coefficient_mu 0.257
_exptl_absorpt_correction_type none
_exptl_crystal_colour yellow
_exptl_crystal_density_diffrn 1.409
_exptl_crystal_density_method 'not measured'
_exptl_crystal_description rod
_exptl_crystal_F_000 1056
_exptl_crystal_size_max 0.51
_exptl_crystal_size_mid 0.15
_exptl_crystal_size_min 0.11
_refine_diff_density_max 0.260
_refine_diff_density_min -0.237
_refine_ls_extinction_method none
_refine_ls_goodness_of_fit_ref 1.063
_refine_ls_hydrogen_treatment constr
_refine_ls_matrix_type full
_refine_ls_number_parameters 163
_refine_ls_number_reflns 2353
_refine_ls_number_restraints 0
_refine_ls_restrained_S_all 1.063
_refine_ls_R_factor_all 0.0550
_refine_ls_R_factor_gt 0.0447
_refine_ls_shift/su_max 0.001
_refine_ls_shift/su_mean 0.000
_refine_ls_structure_factor_coef Fsqd
_refine_ls_weighting_details 'calc w=1/[\s^2^(Fo^2^)+(0.0596P)^2^+0.4758P] where P=(Fo^2^+2Fc^2^)/3'
_refine_ls_weighting_scheme calc
_refine_ls_wR_factor_gt 0.1064
_refine_ls_wR_factor_ref 0.1129
_reflns_number_gt 1939
_reflns_number_total 2353
_reflns_threshold_expression I>2\s(I)
_cod_data_source_file is2387.cif
_cod_data_source_block I
_cod_depositor_comments
;
The following automatic conversions were performed:
'_symmetry_cell_setting' value 'Orthorhombic' changed to 'orthorhombic'
according to '/home/saulius/struct/CIF-dictionaries/cif_core.dic'
dictionary named 'cif_core.dic' version 2.4.1 from 2010-06-29.

Automatic conversion script
Id: cif_fix_enum 1527 2010-12-29 10:47:43Z saulius 

The following automatic conversions were performed:

'_symmetry_cell_setting' value 'Orthorhombic' changed to
'orthorhombic' according to
/home/saulius/struct/CIF-dictionaries/cif_core.dic dictionary named
'cif_core.dic' version 2.4.1 from 2010-06-29.

Automatic conversion script
Id: cif_fix_values 1715 2011-07-08 13:25:40Z adriana 
;
_cod_original_cell_volume 2397.4(7)
_cod_database_code 2221405
_cod_database_fobs_code 2221405

loop_
_symmetry_equiv_pos_as_xyz
'x, y, z'
'-x+1/2, -y, z+1/2'
'-x, y+1/2, -z+1/2'
'x+1/2, -y+1/2, -z'
'-x, -y, -z'
'x-1/2, y, -z-1/2'
'x, -y-1/2, z-1/2'
'-x-1/2, y-1/2, z'

loop_
_atom_site_type_symbol
_atom_site_label
_atom_site_fract_x
_atom_site_fract_y
_atom_site_fract_z
_atom_site_U_iso_or_equiv
_atom_site_adp_type
_atom_site_calc_flag
_atom_site_refinement_flags
_atom_site_occupancy
_atom_site_disorder_assembly
_atom_site_disorder_group
C C1 0.88027(14) 0.3483(2) 0.21383(9) 0.0409(4) Uani d . 1 . .
C C2 0.91856(18) 0.4419(2) 0.16848(10) 0.0541(6) Uani d . 1 . .
H H2 0.9937 0.4497 0.1611 0.065 Uiso calc R 1 . .
C C3 0.8451(2) 0.5230(3) 0.13448(10) 0.0570(6) Uani d . 1 . .
H H3 0.8715 0.5858 0.1042 0.068 Uiso calc R 1 . .
C C4 0.73328(19) 0.5138(2) 0.14422(9) 0.0530(5) Uani d . 1 . .
H H4 0.6847 0.5691 0.1206 0.064 Uiso calc R 1 . .
C C5 0.69463(16) 0.4221(2) 0.18923(9) 0.0451(5) Uani d . 1 . .
H H5 0.6192 0.4159 0.1960 0.054 Uiso calc R 1 . .
C C6 0.76636(14) 0.3374(2) 0.22515(8) 0.0370(4) Uani d . 1 . .
C C7 0.72317(13) 0.2428(2) 0.27182(8) 0.0381(4) Uani d . 1 . .
H H7 0.6474 0.2382 0.2773 0.046 Uiso calc R 1 . .
C C8 0.74236(14) 0.0726(2) 0.35054(8) 0.0366(4) Uani d . 1 . .
C C9 0.74360(15) -0.0870(2) 0.42653(8) 0.0397(4) Uani d . 1 . .
C C10 0.78616(17) -0.1805(2) 0.47105(9) 0.0519(5) Uani d . 1 . .
H H10 0.8619 -0.1912 0.4753 0.062 Uiso calc R 1 . .
C C11 0.71662(19) -0.2563(3) 0.50844(10) 0.0574(6) Uani d . 1 . .
H H11 0.7452 -0.3190 0.5382 0.069 Uiso calc R 1 . .
C C12 0.60333(19) -0.2410(3) 0.50247(11) 0.0614(6) Uani d . 1 . .
H H12 0.5570 -0.2935 0.5284 0.074 Uiso calc R 1 . .
C C13 0.55866(18) -0.1495(3) 0.45897(10) 0.0589(6) Uani d . 1 . .
H H13 0.4828 -0.1395 0.4551 0.071 Uiso calc R 1 . .
C C14 0.62954(15) -0.0724(2) 0.42097(9) 0.0419(4) Uani d . 1 . .
N N1 0.80522(12) -0.00477(18) 0.38564(7) 0.0419(4) Uani d . 1 . .
N N2 0.78539(11) 0.16428(17) 0.30618(7) 0.0382(4) Uani d . 1 . .
O O1 0.95340(10) 0.26804(18) 0.24619(7) 0.0549(4) Uani d . 1 . .
H H1 0.9210 0.2214 0.2728 0.082 Uiso calc R 1 . .
S S1 0.59914(4) 0.05133(6) 0.36285(2) 0.04566(19) Uani d . 1 . .

loop_
_atom_site_aniso_label
_atom_site_aniso_U_11
_atom_site_aniso_U_22
_atom_site_aniso_U_33
_atom_site_aniso_U_12
_atom_site_aniso_U_13
_atom_site_aniso_U_23
C1 0.0337(9) 0.0443(11) 0.0447(10) -0.0016(8) 0.0039(8) -0.0077(8)
C2 0.0457(11) 0.0596(14) 0.0571(13) -0.0105(10) 0.0130(10) -0.0046(10)
C3 0.0714(16) 0.0517(13) 0.0480(12) -0.0107(12) 0.0098(11) 0.0030(10)
C4 0.0639(14) 0.0503(12) 0.0449(12) 0.0039(11) -0.0043(10) 0.0009(9)
C5 0.0394(10) 0.0477(12) 0.0481(11) 0.0018(9) -0.0018(8) -0.0045(9)
C6 0.0320(9) 0.0384(10) 0.0405(10) -0.0008(7) 0.0018(7) -0.0081(8)
C7 0.0261(8) 0.0428(10) 0.0455(10) -0.0003(8) 0.0018(7) -0.0058(8)
C8 0.0277(9) 0.0405(10) 0.0416(10) 0.0008(7) 0.0012(7) -0.0073(8)
C9 0.0390(10) 0.0424(11) 0.0378(10) 0.0018(8) 0.0022(8) -0.0064(8)
C10 0.0478(11) 0.0582(13) 0.0497(12) 0.0082(10) -0.0029(9) 0.0003(10)
C11 0.0681(14) 0.0566(14) 0.0475(12) 0.0035(11) -0.0003(10) 0.0086(10)
C12 0.0591(14) 0.0670(15) 0.0579(14) -0.0063(12) 0.0101(10) 0.0144(12)
C13 0.0427(11) 0.0685(15) 0.0656(14) -0.0061(10) 0.0086(10) 0.0116(12)
C14 0.0384(9) 0.0430(11) 0.0443(11) -0.0005(8) 0.0002(8) -0.0022(8)
N1 0.0332(8) 0.0472(9) 0.0453(9) 0.0050(7) 0.0017(7) -0.0014(8)
N2 0.0302(7) 0.0420(9) 0.0425(8) 0.0007(6) 0.0034(6) -0.0034(7)
O1 0.0289(6) 0.0699(10) 0.0660(10) 0.0016(7) 0.0052(6) 0.0088(8)
S1 0.0277(3) 0.0558(4) 0.0535(3) -0.0020(2) -0.00019(19) 0.0079(2)

loop_
_atom_type_symbol
_atom_type_description
_atom_type_scat_dispersion_real
_atom_type_scat_dispersion_imag
_atom_type_scat_source
C C 0.0033 0.0016 'International Tables Vol C Tables 4.2.6.8 and 6.1.1.4'
H H 0.0000 0.0000 'International Tables Vol C Tables 4.2.6.8 and 6.1.1.4'
N N 0.0061 0.0033 'International Tables Vol C Tables 4.2.6.8 and 6.1.1.4'
O O 0.0106 0.0060 'International Tables Vol C Tables 4.2.6.8 and 6.1.1.4'
S S 0.1246 0.1234 'International Tables Vol C Tables 4.2.6.8 and 6.1.1.4'

loop_
_geom_angle_atom_site_label_1
_geom_angle_atom_site_label_2
_geom_angle_atom_site_label_3
_geom_angle_site_symmetry_1
_geom_angle_site_symmetry_3
_geom_angle
_geom_angle_publ_flag
O1 C1 C2 . . 118.89(16) ?
O1 C1 C6 . . 121.15(17) ?
C2 C1 C6 . . 119.96(18) ?
C3 C2 C1 . . 119.71(19) ?
C3 C2 H2 . . 120.1 ?
C1 C2 H2 . . 120.1 ?
C2 C3 C4 . . 121.6(2) ?
C2 C3 H3 . . 119.2 ?
C4 C3 H3 . . 119.2 ?
C5 C4 C3 . . 119.1(2) ?
C5 C4 H4 . . 120.4 ?
C3 C4 H4 . . 120.4 ?
C4 C5 C6 . . 121.34(19) ?
C4 C5 H5 . . 119.3 ?
C6 C5 H5 . . 119.3 ?
C5 C6 C1 . . 118.29(17) ?
C5 C6 C7 . . 119.87(16) ?
C1 C6 C7 . . 121.84(17) ?
N2 C7 C6 . . 122.23(15) ?
N2 C7 H7 . . 118.9 ?
C6 C7 H7 . . 118.9 ?
N1 C8 N2 . . 121.36(16) ?
N1 C8 S1 . . 115.61(14) ?
N2 C8 S1 . . 123.03(13) ?
N1 C9 C10 . . 125.37(17) ?
N1 C9 C14 . . 115.45(16) ?
C10 C9 C14 . . 119.17(18) ?
C11 C10 C9 . . 119.79(19) ?
C11 C10 H10 . . 120.1 ?
C9 C10 H10 . . 120.1 ?
C10 C11 C12 . . 120.5(2) ?
C10 C11 H11 . . 119.7 ?
C12 C11 H11 . . 119.7 ?
C13 C12 C11 . . 121.1(2) ?
C13 C12 H12 . . 119.4 ?
C11 C12 H12 . . 119.4 ?
C12 C13 C14 . . 118.3(2) ?
C12 C13 H13 . . 120.9 ?
C14 C13 H13 . . 120.9 ?
C13 C14 C9 . . 121.12(18) ?
C13 C14 S1 . . 129.24(16) ?
C9 C14 S1 . . 109.64(14) ?
C8 N1 C9 . . 110.86(15) ?
C7 N2 C8 . . 121.47(15) ?
C1 O1 H1 . . 109.5 ?
C14 S1 C8 . . 88.44(9) ?

loop_
_geom_bond_atom_site_label_1
_geom_bond_atom_site_label_2
_geom_bond_site_symmetry_2
_geom_bond_distance
_geom_bond_publ_flag
C1 O1 . 1.347(2) ?
C1 C2 . 1.384(3) ?
C1 C6 . 1.410(2) ?
C2 C3 . 1.373(3) ?
C2 H2 . 0.9300 ?
C3 C4 . 1.378(3) ?
C3 H3 . 0.9300 ?
C4 C5 . 1.371(3) ?
C4 H4 . 0.9300 ?
C5 C6 . 1.400(3) ?
C5 H5 . 0.9300 ?
C6 C7 . 1.432(3) ?
C7 N2 . 1.280(2) ?
C7 H7 . 0.9300 ?
C8 N1 . 1.289(2) ?
C8 N2 . 1.379(2) ?
C8 S1 . 1.7714(18) ?
C9 N1 . 1.384(2) ?
C9 C10 . 1.389(3) ?
C9 C14 . 1.397(3) ?
C10 C11 . 1.362(3) ?
C10 H10 . 0.9300 ?
C11 C12 . 1.390(3) ?
C11 H11 . 0.9300 ?
C12 C13 . 1.373(3) ?
C12 H12 . 0.9300 ?
C13 C14 . 1.385(3) ?
C13 H13 . 0.9300 ?
C14 S1 . 1.733(2) ?
O1 H1 . 0.8200 ?

loop_
_geom_hbond_atom_site_label_D
_geom_hbond_atom_site_label_H
_geom_hbond_atom_site_label_A
_geom_hbond_site_symmetry_A
_geom_hbond_distance_DH
_geom_hbond_distance_HA
_geom_hbond_distance_DA
_geom_hbond_angle_DHA
O1 H1 N2 . 0.82 1.88 2.6034(19) 147
C7 H7 O1 6_556 0.93 2.43 3.309(2) 158
C2 H2 N1 3_755 0.93 2.68 3.593(2) 167

loop_
_geom_torsion_atom_site_label_1
_geom_torsion_atom_site_label_2
_geom_torsion_atom_site_label_3
_geom_torsion_atom_site_label_4
_geom_torsion_site_symmetry_1
_geom_torsion_site_symmetry_2
_geom_torsion_site_symmetry_3
_geom_torsion_site_symmetry_4
_geom_torsion
_geom_torsion_publ_flag
O1 C1 C2 C3 . . . . 179.13(19) ?
C6 C1 C2 C3 . . . . -0.4(3) ?
C1 C2 C3 C4 . . . . -0.1(3) ?
C2 C3 C4 C5 . . . . 0.5(3) ?
C3 C4 C5 C6 . . . . -0.3(3) ?
C4 C5 C6 C1 . . . . -0.2(3) ?
C4 C5 C6 C7 . . . . 179.96(18) ?
O1 C1 C6 C5 . . . . -178.96(17) ?
C2 C1 C6 C5 . . . . 0.5(3) ?
O1 C1 C6 C7 . . . . 0.9(3) ?
C2 C1 C6 C7 . . . . -179.64(18) ?
C5 C6 C7 N2 . . . . -179.38(17) ?
C1 C6 C7 N2 . . . . 0.8(3) ?
N1 C9 C10 C11 . . . . -179.61(19) ?
C14 C9 C10 C11 . . . . 0.1(3) ?
C9 C10 C11 C12 . . . . -0.1(3) ?
C10 C11 C12 C13 . . . . 0.0(4) ?
C11 C12 C13 C14 . . . . 0.0(4) ?
C12 C13 C14 C9 . . . . 0.1(3) ?
C12 C13 C14 S1 . . . . -179.36(17) ?
N1 C9 C14 C13 . . . . 179.63(19) ?
C10 C9 C14 C13 . . . . -0.1(3) ?
N1 C9 C14 S1 . . . . -0.8(2) ?
C10 C9 C14 S1 . . . . 179.44(15) ?
N2 C8 N1 C9 . . . . 179.65(15) ?
S1 C8 N1 C9 . . . . -1.0(2) ?
C10 C9 N1 C8 . . . . -179.13(18) ?
C14 C9 N1 C8 . . . . 1.2(2) ?
C6 C7 N2 C8 . . . . -179.39(16) ?
N1 C8 N2 C7 . . . . -179.05(17) ?
S1 C8 N2 C7 . . . . 1.6(2) ?
C13 C14 S1 C8 . . . . 179.7(2) ?
C9 C14 S1 C8 . . . . 0.24(14) ?
N1 C8 S1 C14 . . . . 0.43(15) ?
N2 C8 S1 C14 . . . . 179.80(15) ?

loop_
_cod_related_entry_id
_cod_related_entry_database
_cod_related_entry_code
1 ChemSpider 21502614
